data_7111040
loop_
_publ_author_name
'Yam, Vivian Wing-Wah'
'Pui, Yung-Lin'
'Wong, Keith Man-Chung'
'Cheung, Kung-Kai'

_publ_contact_author
;
    ENTER NAME
 ENTER ADDRESS
;
_publ_section_title
;
 Syntheses and structural characterization of novel luminescent
 heteronuclear rhenium(i)--zinc(ii) and --cadmium(ii) chalcogenolate
 complexes
;
_journal_issue 18
_journal_name_full 'Chemical Communications'
_journal_page_first 1751
_journal_paper_doi 10.1039/b005092j
_journal_year 2000
_chemical_formula_moiety '(C50 H38 N6 O6 S2 Zn1 Re2) 2 (P1 F6)'
_chemical_formula_sum 'C50 H38 F12 N6 O6 P2 Re2 S2 Zn'
_chemical_formula_weight 1610.73
_space_group_IT_number 2
_symmetry_cell_setting triclinic
_symmetry_Int_Tables_number 2
_symmetry_space_group_name_Hall '-P 1'
_symmetry_space_group_name_H-M 'P -1'
_audit_creation_date 'Fri Jan  7 16:45:59 2000'
_audit_creation_method 'from TEXRAY.INF file'
_cell_angle_alpha 74.30(2)
_cell_angle_beta 85.20(2)
_cell_angle_gamma 79.10(2)
_cell_formula_units_Z 2
_cell_length_a 12.107(5)
_cell_length_b 12.348(5)
_cell_length_c 20.271(4)
_cell_measurement_reflns_used 22
_cell_measurement_temperature 301.2
_cell_measurement_theta_max 15.6
_cell_measurement_theta_min 12.7
_cell_volume 2863.1(18)
_computing_cell_refinement 'MSC/AFC Diffractometer Control'
_computing_data_collection 'MSC/AFC Diffractometer Control'
_computing_data_reduction teXsan
_computing_publication_material teXsan
_computing_structure_refinement teXsan
_computing_structure_solution ' DIRDIF92 (PATTY)'
_diffrn_ambient_temperature 301.2
_diffrn_measurement_device AFC7R
_diffrn_measurement_method 'omega scans with profile analysis'
_diffrn_orient_matrix_UB_11 0.01753
_diffrn_orient_matrix_UB_12 -0.02811
_diffrn_orient_matrix_UB_13 0.04972
_diffrn_orient_matrix_UB_21 -0.04178
_diffrn_orient_matrix_UB_22 0.07370
_diffrn_orient_matrix_UB_23 0.00783
_diffrn_orient_matrix_UB_31 0.07093
_diffrn_orient_matrix_UB_32 0.03278
_diffrn_orient_matrix_UB_33 -0.00976
_diffrn_radiation_detector ' scintillation counter '
_diffrn_radiation_monochromator graphite
_diffrn_radiation_source 'X-ray tube'
_diffrn_radiation_type MoKalpha
_diffrn_radiation_wavelength 0.7107
_diffrn_reflns_av_R_equivalents 5.38
_diffrn_reflns_limit_h_max 14
_diffrn_reflns_limit_h_min -14
_diffrn_reflns_limit_k_max 13
_diffrn_reflns_limit_k_min 0
_diffrn_reflns_limit_l_max 24
_diffrn_reflns_limit_l_min -23
_diffrn_reflns_number 10397
_diffrn_reflns_theta_max 25.00
_diffrn_standards_decay_% -1.26
_diffrn_standards_interval_count 300
_diffrn_standards_number 3
_exptl_absorpt_coefficient_mu 4.855
_exptl_absorpt_correction_T_max 1.000
_exptl_absorpt_correction_T_min 0.573
_exptl_absorpt_correction_type empirical
_exptl_absorpt_process_details psi-scan
_exptl_crystal_colour yellow
_exptl_crystal_density_diffrn 1.868
_exptl_crystal_density_meas 0.000
_exptl_crystal_description plate
_exptl_crystal_F_000 1556.00
_exptl_crystal_size_max 0.400
_exptl_crystal_size_mid 0.150
_exptl_crystal_size_min 0.050
_refine_diff_density_max 1.17
_refine_diff_density_min -1.42
_refine_ls_extinction_coef 0.00000
_refine_ls_extinction_method none
_refine_ls_goodness_of_fit_obs 1.342
_refine_ls_hydrogen_treatment noref
_refine_ls_matrix_type full
_refine_ls_number_parameters 730
_refine_ls_number_reflns 6087
_refine_ls_number_restraints 0
_refine_ls_R_factor_obs 0.0350
_refine_ls_shift/esd_max 0.0530
_refine_ls_structure_factor_coef F
_refine_ls_weighting_scheme sigma
_refine_ls_wR_factor_obs 0.0425
_reflns_number_observed 6087
_reflns_number_total 9885
_reflns_observed_criterion 3.00
_cod_data_source_file b005092jsup1.cif
_cod_data_source_block afc798_Yam_complex_2_26_10_1998
_cod_original_cell_volume 2863(3)
_cod_original_sg_symbol_H-M 'P -1       '
_cod_original_formula_sum 'C50 H38 F12 N6 O6 P2 S2 Re2 Zn '
_cod_database_code 7111040

loop_
_symmetry_equiv_pos_as_xyz
'   +x,   +y,   +z'
'   -x,   -y,   -z'

loop_
_atom_site_aniso_label
_atom_site_aniso_U_11
_atom_site_aniso_U_22
_atom_site_aniso_U_33
_atom_site_aniso_U_12
_atom_site_aniso_U_13
_atom_site_aniso_U_23
Re(1) 0.0538(2) 0.0451(2) 0.0429(2) -0.0195(2) -0.0012(2) -0.0098(2)
Re(2) 0.0481(2) 0.0490(2) 0.0442(2) -0.0128(2) -0.0003(2) -0.0133(2)
Zn(1) 0.0453(6) 0.0508(6) 0.0527(6) -0.0154(5) -0.0018(4) -0.0152(5)
S(1) 0.049(1) 0.050(1) 0.050(1) -0.018(1) -0.0011(10) -0.0115(10)
S(2) 0.044(1) 0.060(1) 0.059(1) -0.017(1) -0.002(1) -0.017(1)
P(1) 0.068(2) 0.057(2) 0.048(1) -0.016(1) -0.002(1) -0.009(1)
P(2) 0.125(3) 0.050(2) 0.058(2) -0.005(2) -0.020(2) -0.016(1)
F(1) 0.116(5) 0.103(5) 0.050(3) -0.016(4) 0.014(3) -0.005(3)
F(2) 0.132(5) 0.089(4) 0.049(3) -0.040(4) 0.006(3) -0.012(3)
F(3) 0.122(5) 0.31(1) 0.086(5) -0.130(6) 0.002(4) -0.053(6)
F(4) 0.104(5) 0.223(9) 0.124(6) -0.079(6) 0.006(4) -0.063(6)
F(5) 0.233(9) 0.073(4) 0.102(5) 0.018(5) 0.036(5) -0.014(4)
F(6) 0.207(8) 0.070(4) 0.104(5) 0.017(5) 0.031(5) -0.010(4)
F(7) 0.137(7) 0.110(6) 0.147(7) -0.022(5) -0.030(5) -0.057(5)
F(8) 0.128(6) 0.160(7) 0.167(7) 0.021(5) -0.062(6) -0.091(6)
F(9) 0.143(6) 0.058(4) 0.097(5) -0.008(4) 0.002(4) -0.030(3)
F(10) 0.242(9) 0.056(4) 0.111(5) 0.003(5) -0.048(5) -0.025(4)
F(11) 0.271(10) 0.082(5) 0.063(4) -0.034(5) 0.009(5) -0.008(3)
F(12) 0.178(7) 0.090(5) 0.068(4) -0.016(5) -0.005(4) -0.023(4)
O(1) 0.075(5) 0.104(6) 0.086(5) -0.053(5) 0.004(4) -0.019(4)
O(2) 0.062(4) 0.048(4) 0.092(5) -0.010(3) -0.014(4) -0.006(4)
O(3) 0.104(6) 0.090(5) 0.063(4) -0.053(5) 0.015(4) -0.034(4)
O(4) 0.072(5) 0.119(6) 0.074(5) -0.006(4) -0.025(4) -0.042(4)
O(5) 0.082(5) 0.087(5) 0.089(5) -0.014(4) 0.019(4) -0.047(5)
O(6) 0.118(7) 0.088(6) 0.081(5) -0.041(5) 0.013(5) 0.011(5)
N(1) 0.086(6) 0.042(4) 0.041(4) -0.023(4) -0.012(4) -0.004(3)
N(2) 0.063(5) 0.055(5) 0.040(4) -0.021(4) 0.000(3) -0.013(3)
N(3) 0.050(4) 0.056(5) 0.050(4) -0.023(4) 0.001(3) -0.015(4)
N(4) 0.048(4) 0.048(4) 0.056(5) -0.018(3) -0.008(4) -0.010(4)
N(5) 0.042(4) 0.045(4) 0.046(4) -0.016(3) -0.003(3) -0.012(3)
N(6) 0.039(4) 0.040(4) 0.051(4) -0.012(3) -0.004(3) -0.014(3)
C(1) 0.071(7) 0.055(6) 0.049(5) -0.027(5) -0.006(5) -0.011(4)
C(2) 0.049(5) 0.058(6) 0.055(5) -0.026(5) 0.008(4) -0.019(5)
C(3) 0.067(6) 0.061(6) 0.044(5) -0.030(5) 0.008(4) -0.017(4)
C(4) 0.124(10) 0.066(7) 0.036(5) -0.010(6) -0.001(6) -0.002(5)
C(5) 0.18(1) 0.061(7) 0.057(7) -0.004(8) -0.034(8) 0.002(6)
C(6) 0.19(1) 0.054(7) 0.075(8) 0.017(8) -0.029(9) -0.001(6)
C(7) 0.15(1) 0.050(6) 0.073(7) -0.004(7) -0.012(7) -0.016(5)
C(8) 0.093(8) 0.041(5) 0.058(6) -0.021(5) 0.006(5) -0.012(5)
C(9) 0.071(6) 0.054(6) 0.049(5) -0.021(5) 0.001(5) -0.018(4)
C(10) 0.112(9) 0.063(7) 0.067(7) -0.023(6) -0.008(6) -0.019(5)
C(11) 0.105(9) 0.085(8) 0.078(8) -0.028(7) -0.004(7) -0.045(7)
C(12) 0.079(8) 0.104(9) 0.057(6) -0.035(7) -0.008(5) -0.028(6)
C(13) 0.072(7) 0.066(6) 0.051(6) -0.019(5) -0.014(5) -0.011(5)
C(14) 0.041(5) 0.043(5) 0.047(5) -0.011(4) 0.001(4) -0.006(4)
C(15) 0.054(6) 0.054(6) 0.058(6) -0.006(5) -0.010(5) -0.007(5)
C(16) 0.055(6) 0.073(7) 0.102(9) 0.000(5) -0.002(6) -0.028(7)
C(17) 0.065(7) 0.085(8) 0.076(7) -0.018(6) 0.003(6) -0.030(6)
C(18) 0.074(7) 0.078(8) 0.060(6) -0.020(6) 0.001(5) -0.013(6)
C(19) 0.056(6) 0.060(6) 0.058(6) -0.007(5) -0.004(5) -0.010(5)
C(20) 0.11(1) 0.12(1) 0.105(10) -0.013(9) 0.027(8) -0.056(9)
C(21) 0.068(6) 0.066(6) 0.049(5) -0.035(5) -0.006(5) -0.012(5)
C(22) 0.087(9) 0.095(9) 0.059(6) -0.043(7) 0.004(6) -0.027(6)
C(23) 0.11(1) 0.12(1) 0.076(8) -0.027(9) 0.015(7) -0.058(8)
C(24) 0.088(8) 0.090(9) 0.083(8) 0.000(7) -0.002(7) -0.044(7)
C(25) 0.059(6) 0.059(6) 0.060(6) -0.028(5) 0.003(5) -0.021(5)
C(26) 0.048(5) 0.052(6) 0.066(6) -0.017(5) -0.003(5) -0.021(5)
C(27) 0.088(8) 0.066(7) 0.097(9) -0.016(6) -0.012(7) -0.033(7)
C(28) 0.073(8) 0.060(7) 0.113(10) -0.010(6) -0.029(7) -0.013(7)
C(29) 0.073(8) 0.070(7) 0.076(7) -0.023(6) -0.025(6) -0.001(6)
C(30) 0.055(6) 0.064(6) 0.063(6) -0.026(5) -0.004(5) -0.015(5)
C(31) 0.038(5) 0.067(6) 0.057(6) -0.019(4) 0.000(4) -0.008(5)
C(32) 0.078(8) 0.101(9) 0.059(6) -0.033(7) -0.001(6) -0.018(6)
C(33) 0.089(9) 0.11(1) 0.066(7) -0.035(8) -0.022(6) 0.008(7)
C(34) 0.078(8) 0.089(9) 0.083(8) -0.024(7) -0.026(6) 0.016(7)
C(35) 0.074(7) 0.066(7) 0.090(8) -0.017(6) -0.024(6) -0.003(6)
C(36) 0.055(6) 0.071(7) 0.059(6) -0.015(5) -0.012(5) -0.006(5)
C(37) 0.14(1) 0.11(1) 0.11(1) -0.021(10) -0.037(9) 0.028(9)
C(38) 0.061(6) 0.062(6) 0.052(5) -0.010(5) -0.002(5) -0.019(5)
C(39) 0.038(5) 0.062(6) 0.060(6) -0.017(5) 0.006(4) -0.015(5)
C(40) 0.064(6) 0.058(6) 0.066(6) -0.012(5) 0.004(5) -0.012(5)
C(41) 0.053(6) 0.050(6) 0.068(6) -0.015(4) -0.003(5) -0.024(5)
C(42) 0.072(7) 0.051(6) 0.089(8) -0.027(5) -0.008(6) -0.017(5)
C(43) 0.075(7) 0.077(7) 0.066(7) -0.039(6) 0.001(5) -0.006(6)
C(44) 0.058(6) 0.063(6) 0.060(6) -0.028(5) 0.002(5) -0.015(5)
C(45) 0.039(5) 0.043(5) 0.055(5) -0.012(4) -0.007(4) -0.014(4)
C(46) 0.035(5) 0.045(5) 0.060(5) -0.004(4) -0.008(4) -0.013(4)
C(47) 0.055(6) 0.072(7) 0.056(6) -0.008(5) 0.001(4) -0.026(5)
C(48) 0.076(7) 0.059(7) 0.078(7) -0.014(5) 0.002(6) -0.032(6)
C(49) 0.078(7) 0.046(6) 0.083(7) -0.016(5) -0.007(6) -0.033(5)
C(50) 0.066(6) 0.040(5) 0.070(6) -0.012(5) -0.012(5) -0.009(5)

loop_
_atom_site_label
_atom_site_fract_x
_atom_site_fract_y
_atom_site_fract_z
_atom_site_U_iso_or_equiv
_atom_site_thermal_displace_type
Re(1) 0.08965(3) 0.47513(3) 0.33809(2) 0.0461 Uij
Re(2) 0.62791(3) 0.70722(3) 0.30351(2) 0.0464 Uij
Zn(1) 0.30403(8) 0.69983(8) 0.28314(5) 0.0483 Uij
S(1) 0.2891(2) 0.5109(2) 0.3149(1) 0.0490 Uij
S(2) 0.4710(2) 0.7249(2) 0.2245(1) 0.0529 Uij
P(1) -0.0952(2) 0.2749(2) -0.0063(1) 0.0579 Uij
P(2) 0.7426(3) 0.1098(2) 0.3492(1) 0.0777 Uij
F(1) -0.1268(6) 0.2441(5) 0.0727(3) 0.0941 Uij
F(2) -0.0617(6) 0.3065(5) -0.0855(3) 0.0890 Uij
F(3) 0.0188(6) 0.3002(8) 0.0090(3) 0.1591 Uij
F(4) -0.2084(6) 0.2444(8) -0.0216(4) 0.1400 Uij
F(5) -0.1562(8) 0.3986(6) -0.0110(4) 0.1462 Uij
F(6) -0.0432(7) 0.1484(5) -0.0020(4) 0.1371 Uij
F(7) 0.6224(7) 0.1025(6) 0.3255(4) 0.1252 Uij
F(8) 0.8610(7) 0.1179(7) 0.3711(4) 0.1449 Uij
F(9) 0.7014(6) 0.2407(5) 0.3459(3) 0.0988 Uij
F(10) 0.7845(8) -0.0212(5) 0.3521(4) 0.1371 Uij
F(11) 0.7006(8) 0.0799(6) 0.4266(3) 0.1411 Uij
F(12) 0.7822(7) 0.1416(6) 0.2711(3) 0.1122 Uij
O(1) -0.1428(6) 0.4133(7) 0.3834(4) 0.0848 Uij
O(2) -0.0290(5) 0.7050(5) 0.2514(4) 0.0688 Uij
O(3) 0.0764(6) 0.5809(6) 0.4598(3) 0.0791 Uij
O(4) 0.8239(6) 0.6857(7) 0.3950(4) 0.0849 Uij
O(5) 0.4924(6) 0.8766(6) 0.3784(4) 0.0825 Uij
O(6) 0.5520(7) 0.5091(7) 0.4140(4) 0.1001 Uij
N(1) 0.1763(7) 0.3033(6) 0.3851(3) 0.0554 Uij
N(2) 0.1127(6) 0.3874(6) 0.2579(3) 0.0510 Uij
N(3) 0.2482(6) 0.7622(6) 0.3660(3) 0.0504 Uij
N(4) 0.1785(6) 0.8246(6) 0.2375(4) 0.0494 Uij
N(5) 0.6977(5) 0.8269(6) 0.2182(3) 0.0432 Uij
N(6) 0.7137(5) 0.6036(5) 0.2376(3) 0.0423 Uij
C(1) -0.0557(8) 0.4363(8) 0.3659(4) 0.0561 Uij
C(2) 0.0171(7) 0.6209(8) 0.2841(4) 0.0515 Uij
C(3) 0.0806(8) 0.5415(8) 0.4145(4) 0.0547 Uij
C(4) 0.211(1) 0.2666(9) 0.4496(5) 0.0784 Uij
C(5) 0.274(1) 0.162(1) 0.4761(6) 0.1024 Uij
C(6) 0.306(1) 0.0942(10) 0.4336(7) 0.1135 Uij
C(7) 0.275(1) 0.1276(9) 0.3669(6) 0.0939 Uij
C(8) 0.2070(9) 0.2321(8) 0.3441(5) 0.0630 Uij
C(9) 0.1642(8) 0.2784(8) 0.2735(4) 0.0557 Uij
C(10) 0.178(1) 0.2132(9) 0.2267(5) 0.0786 Uij
C(11) 0.139(1) 0.263(1) 0.1620(6) 0.0828 Uij
C(12) 0.0886(9) 0.374(1) 0.1443(5) 0.0756 Uij
C(13) 0.0772(8) 0.4355(8) 0.1935(5) 0.0623 Uij
C(14) 0.3570(7) 0.4604(7) 0.2450(4) 0.0443 Uij
C(15) 0.4416(8) 0.3669(8) 0.2583(5) 0.0568 Uij
C(16) 0.5025(9) 0.3319(9) 0.2047(6) 0.0772 Uij
C(17) 0.4801(9) 0.385(1) 0.1376(6) 0.0732 Uij
C(18) 0.3920(9) 0.4758(9) 0.1244(5) 0.0711 Uij
C(19) 0.3320(8) 0.5135(8) 0.1773(5) 0.0594 Uij
C(20) 0.554(1) 0.348(1) 0.0804(7) 0.1098 Uij
C(21) 0.2845(8) 0.7218(8) 0.4303(4) 0.0581 Uij
C(22) 0.234(1) 0.764(1) 0.4831(5) 0.0757 Uij
C(23) 0.138(1) 0.845(1) 0.4708(6) 0.0931 Uij
C(24) 0.096(1) 0.886(1) 0.4045(6) 0.0849 Uij
C(25) 0.1551(8) 0.8436(8) 0.3531(5) 0.0561 Uij
C(26) 0.1216(8) 0.8845(8) 0.2803(5) 0.0533 Uij
C(27) 0.0380(10) 0.9770(9) 0.2578(6) 0.0806 Uij
C(28) 0.0163(10) 1.0109(9) 0.1893(7) 0.0825 Uij
C(29) 0.0717(10) 0.9510(10) 0.1454(6) 0.0741 Uij
C(30) 0.1541(8) 0.8577(8) 0.1716(5) 0.0588 Uij
C(31) 0.4377(7) 0.8666(8) 0.1693(5) 0.0543 Uij
C(32) 0.4170(9) 0.876(1) 0.1014(5) 0.0774 Uij
C(33) 0.387(1) 0.984(1) 0.0566(6) 0.0930 Uij
C(34) 0.3792(10) 1.080(1) 0.0786(6) 0.0880 Uij
C(35) 0.4002(9) 1.0696(9) 0.1454(6) 0.0783 Uij
C(36) 0.4274(8) 0.9636(9) 0.1914(5) 0.0630 Uij
C(37) 0.346(1) 1.198(1) 0.0288(7) 0.1297 Uij
C(38) 0.7515(8) 0.6916(8) 0.3602(5) 0.0573 Uij
C(39) 0.5437(7) 0.8124(8) 0.3508(5) 0.0525 Uij
C(40) 0.5778(8) 0.5852(8) 0.3730(5) 0.0634 Uij
C(41) 0.6926(7) 0.9378(8) 0.2135(5) 0.0544 Uij
C(42) 0.7363(9) 1.0113(8) 0.1579(6) 0.0682 Uij
C(43) 0.7880(9) 0.9684(9) 0.1066(5) 0.0717 Uij
C(44) 0.7979(8) 0.8534(8) 0.1107(5) 0.0585 Uij
C(45) 0.7513(7) 0.7847(7) 0.1671(4) 0.0443 Uij
C(46) 0.7570(7) 0.6605(7) 0.1758(4) 0.0467 Uij
C(47) 0.8004(8) 0.6042(8) 0.1268(5) 0.0595 Uij
C(48) 0.7998(9) 0.4916(9) 0.1386(5) 0.0683 Uij
C(49) 0.7608(9) 0.4313(8) 0.2006(5) 0.0651 Uij
C(50) 0.7183(8) 0.4912(7) 0.2481(5) 0.0588 Uij
H(1) 0.1899 0.3162 0.4787 0.0926 Uij
H(2) 0.2954 0.1383 0.5226 0.1224 Uij
H(3) 0.3513 0.0213 0.4504 0.1323 Uij
H(4) 0.3008 0.0797 0.3369 0.1101 Uij
H(5) 0.2140 0.1351 0.2393 0.0932 Uij
H(6) 0.1468 0.2185 0.1294 0.0992 Uij
H(7) 0.0625 0.4093 0.0993 0.0912 Uij
H(8) 0.0423 0.5138 0.1815 0.0747 Uij
H(9) 0.4581 0.3262 0.3044 0.0677 Uij
H(10) 0.5623 0.2680 0.2147 0.0929 Uij
H(11) 0.3722 0.5128 0.0784 0.0846 Uij
H(12) 0.2726 0.5772 0.1666 0.0700 Uij
H(13) 0.5516 0.2702 0.0837 0.1295 Uij
H(14) 0.5265 0.3940 0.0373 0.1295 Uij
H(15) 0.6290 0.3567 0.0844 0.1295 Uij
H(16) 0.3480 0.6616 0.4393 0.0696 Uij
H(17) 0.2648 0.7378 0.5275 0.0907 Uij
H(18) 0.1020 0.8735 0.5071 0.1110 Uij
H(19) 0.0284 0.9409 0.3955 0.1010 Uij
H(20) -0.0023 1.0162 0.2892 0.0967 Uij
H(21) -0.0377 1.0775 0.1723 0.0979 Uij
H(22) 0.0538 0.9723 0.0984 0.0895 Uij
H(23) 0.1943 0.8163 0.1412 0.0697 Uij
H(24) 0.4231 0.8096 0.0855 0.0926 Uij
H(25) 0.3735 0.9896 0.0101 0.1111 Uij
H(26) 0.3962 1.1366 0.1605 0.0936 Uij
H(27) 0.4386 0.9579 0.2381 0.0762 Uij
H(28) 0.3428 1.2555 0.0527 0.1552 Uij
H(29) 0.3984 1.2087 -0.0082 0.1552 Uij
H(30) 0.2727 1.2036 0.0122 0.1552 Uij
H(31) 0.6568 0.9677 0.2500 0.0654 Uij
H(32) 0.7312 1.0900 0.1559 0.0814 Uij
H(33) 0.8177 1.0171 0.0674 0.0852 Uij
H(34) 0.8357 0.8222 0.0752 0.0699 Uij
H(35) 0.8312 0.6449 0.0848 0.0713 Uij
H(36) 0.8258 0.4538 0.1035 0.0815 Uij
H(37) 0.7639 0.3511 0.2107 0.0777 Uij
H(38) 0.6898 0.4504 0.2909 0.0701 Uij

loop_
_atom_type_symbol
_atom_type_oxidation_number
_atom_type_number_in_cell
_atom_type_scat_dispersion_real
_atom_type_scat_dispersion_imag
_atom_type_scat_source
C 0 100 0.003 0.002 'International Tables'
H 0 76 0.000 0.000 'International Tables'
N 0 12 0.006 0.003 'International Tables'
O 0 12 0.011 0.006 'International Tables'
F 0 24 0.017 0.010 'International Tables'
P 0 4 0.102 0.094 'International Tables'
S 0 4 0.125 0.123 'International Tables'
Zn 0 2 0.284 1.430 'International Tables'
Re 0 4 -1.018 7.231 'International Tables'

loop_
_geom_angle_atom_site_label_1
_geom_angle_atom_site_label_2
_geom_angle_atom_site_label_3
_geom_angle
_geom_angle_publ_flag
S(1) Re(1) N(1) 81.6(2) yes
S(1) Re(1) N(2) 89.1(2) yes
S(1) Re(1) C(1) 173.2(3) yes
S(1) Re(1) C(2) 97.2(2) yes
S(1) Re(1) C(3) 88.4(3) yes
N(1) Re(1) N(2) 74.6(3) yes
N(1) Re(1) C(1) 93.0(3) yes
N(1) Re(1) C(2) 171.7(3) yes
N(1) Re(1) C(3) 99.9(3) yes
N(2) Re(1) C(1) 93.5(3) yes
N(2) Re(1) C(2) 97.2(3) yes
N(2) Re(1) C(3) 174.2(3) yes
C(1) Re(1) C(2) 88.7(4) yes
C(1) Re(1) C(3) 88.5(4) yes
C(2) Re(1) C(3) 88.3(4) yes
S(2) Re(2) N(5) 85.7(2) yes
S(2) Re(2) N(6) 80.1(2) yes
S(2) Re(2) C(38) 177.3(3) yes
S(2) Re(2) C(39) 94.1(3) yes
S(2) Re(2) C(40) 93.8(3) yes
N(5) Re(2) N(6) 75.2(2) yes
N(5) Re(2) C(38) 92.8(3) yes
N(5) Re(2) C(39) 99.5(3) yes
N(5) Re(2) C(40) 171.9(3) yes
N(6) Re(2) C(38) 97.3(3) yes
N(6) Re(2) C(39) 172.3(3) yes
N(6) Re(2) C(40) 96.7(3) yes
C(38) Re(2) C(39) 88.4(4) yes
C(38) Re(2) C(40) 87.3(4) yes
C(39) Re(2) C(40) 88.6(4) yes
S(1) Zn(1) S(2) 110.45(9) yes
S(1) Zn(1) N(3) 106.2(2) yes
S(1) Zn(1) N(4) 122.8(2) yes
S(2) Zn(1) N(3) 124.1(2) yes
S(2) Zn(1) N(4) 109.8(2) yes
N(3) Zn(1) N(4) 81.9(3) yes
Re(1) S(1) Zn(1) 114.01(10) yes
Re(1) S(1) C(14) 113.0(3) yes
Zn(1) S(1) C(14) 102.8(3) yes
Re(2) S(2) Zn(1) 112.17(10) yes
Re(2) S(2) C(31) 112.0(3) yes
Zn(1) S(2) C(31) 102.6(3) yes
F(1) P(1) F(2) 179.1(4) yes
F(1) P(1) F(3) 89.9(4) yes
F(1) P(1) F(4) 90.2(4) yes
F(1) P(1) F(5) 88.4(4) yes
F(1) P(1) F(6) 91.0(4) yes
F(2) P(1) F(3) 89.3(4) yes
F(2) P(1) F(4) 90.7(4) yes
F(2) P(1) F(5) 91.6(4) yes
F(2) P(1) F(6) 89.1(4) yes
F(3) P(1) F(4) 177.8(6) yes
F(3) P(1) F(5) 93.1(5) yes
F(3) P(1) F(6) 91.4(5) yes
F(4) P(1) F(5) 89.2(5) yes
F(4) P(1) F(6) 86.3(5) yes
F(5) P(1) F(6) 175.5(5) yes
F(7) P(2) F(8) 179.1(5) yes
F(7) P(2) F(9) 90.1(4) yes
F(7) P(2) F(10) 90.1(4) yes
F(7) P(2) F(11) 90.7(5) yes
F(7) P(2) F(12) 88.4(4) yes
F(8) P(2) F(9) 89.7(4) yes
F(8) P(2) F(10) 90.1(5) yes
F(8) P(2) F(11) 90.2(5) yes
F(8) P(2) F(12) 90.7(5) yes
F(9) P(2) F(10) 179.6(5) yes
F(9) P(2) F(11) 88.6(4) yes
F(9) P(2) F(12) 90.6(4) yes
F(10) P(2) F(11) 91.7(4) yes
F(10) P(2) F(12) 89.1(4) yes
F(11) P(2) F(12) 178.8(5) yes
Re(1) N(1) C(4) 125.1(6) yes
Re(1) N(1) C(8) 117.2(6) yes
C(4) N(1) C(8) 117.4(8) yes
Re(1) N(2) C(9) 117.7(6) yes
Re(1) N(2) C(13) 124.0(6) yes
C(9) N(2) C(13) 118.2(8) yes
Zn(1) N(3) C(21) 127.4(7) yes
Zn(1) N(3) C(25) 112.5(6) yes
C(21) N(3) C(25) 119.4(8) yes
Zn(1) N(4) C(26) 113.4(6) yes
Zn(1) N(4) C(30) 127.6(7) yes
C(26) N(4) C(30) 118.8(8) yes
Re(2) N(5) C(41) 124.9(6) yes
Re(2) N(5) C(45) 117.0(5) yes
C(41) N(5) C(45) 118.2(7) yes
Re(2) N(6) C(46) 116.8(5) yes
Re(2) N(6) C(50) 126.1(6) yes
C(46) N(6) C(50) 116.7(7) yes
Re(1) C(1) O(1) 179.1(8) yes
Re(1) C(2) O(2) 177.2(7) yes
Re(1) C(3) O(3) 179.3(8) yes
N(1) C(4) C(5) 124.0(10) yes
C(4) C(5) C(6) 117(1) yes
C(5) C(6) C(7) 121(1) yes
C(6) C(7) C(8) 118(1) yes
N(1) C(8) C(7) 121.3(9) yes
N(1) C(8) C(9) 114.3(8) yes
C(7) C(8) C(9) 124.4(9) yes
N(2) C(9) C(8) 115.7(8) yes
N(2) C(9) C(10) 122.2(9) yes
C(8) C(9) C(10) 122.1(9) yes
C(9) C(10) C(11) 118.7(10) yes
C(10) C(11) C(12) 120.2(10) yes
C(11) C(12) C(13) 118.3(10) yes
N(2) C(13) C(12) 122.2(10) yes
S(1) C(14) C(15) 118.7(7) yes
S(1) C(14) C(19) 123.2(7) yes
C(15) C(14) C(19) 118.0(8) yes
C(14) C(15) C(16) 120.0(9) yes
C(15) C(16) C(17) 122.6(10) yes
C(16) C(17) C(18) 117(1) yes
C(16) C(17) C(20) 120(1) yes
C(18) C(17) C(20) 121(1) yes
C(17) C(18) C(19) 120.7(10) yes
C(14) C(19) C(18) 121.3(9) yes
N(3) C(21) C(22) 122.4(10) yes
C(21) C(22) C(23) 118(1) yes
C(22) C(23) C(24) 120(1) yes
C(23) C(24) C(25) 117(1) yes
N(3) C(25) C(24) 121.6(9) yes
N(3) C(25) C(26) 115.9(8) yes
C(24) C(25) C(26) 122.5(10) yes
N(4) C(26) C(25) 115.6(8) yes
N(4) C(26) C(27) 122.0(9) yes
C(25) C(26) C(27) 122.4(9) yes
C(26) C(27) C(28) 118(1) yes
C(27) C(28) C(29) 120(1) yes
C(28) C(29) C(30) 118.1(10) yes
N(4) C(30) C(29) 122.1(10) yes
S(2) C(31) C(32) 117.3(8) yes
S(2) C(31) C(36) 123.6(7) yes
C(32) C(31) C(36) 119.1(9) yes
C(31) C(32) C(33) 120(1) yes
C(32) C(33) C(34) 120(1) yes
C(33) C(34) C(35) 119(1) yes
C(33) C(34) C(37) 120(1) yes
C(35) C(34) C(37) 120(1) yes
C(34) C(35) C(36) 121(1) yes
C(31) C(36) C(35) 119.7(9) yes
Re(2) C(38) O(4) 177.5(9) yes
Re(2) C(39) O(5) 179.1(8) yes
Re(2) C(40) O(6) 177.0(9) yes
N(5) C(41) C(42) 123.1(9) yes
C(41) C(42) C(43) 118.1(9) yes
C(42) C(43) C(44) 120.4(9) yes
C(43) C(44) C(45) 118.7(9) yes
N(5) C(45) C(44) 121.5(8) yes
N(5) C(45) C(46) 115.9(7) yes
C(44) C(45) C(46) 122.6(8) yes
N(6) C(46) C(45) 114.6(7) yes
N(6) C(46) C(47) 121.3(8) yes
C(45) C(46) C(47) 124.1(8) yes
C(46) C(47) C(48) 120.0(9) yes
C(47) C(48) C(49) 120.4(9) yes
C(48) C(49) C(50) 117.5(8) yes
N(6) C(50) C(49) 124.1(9) yes

loop_
_geom_bond_atom_site_label_1
_geom_bond_atom_site_label_2
_geom_bond_distance
_geom_bond_publ_flag
Re(1) S(1) 2.519(2) yes
Re(1) N(1) 2.177(7) yes
Re(1) N(2) 2.158(7) yes
Re(1) C(1) 1.910(10) yes
Re(1) C(2) 1.93(1) yes
Re(1) C(3) 1.925(9) yes
Re(2) S(2) 2.527(2) yes
Re(2) N(5) 2.176(6) yes
Re(2) N(6) 2.165(7) yes
Re(2) C(38) 1.911(10) yes
Re(2) C(39) 1.91(1) yes
Re(2) C(40) 1.918(10) yes
Zn(1) S(1) 2.284(2) yes
Zn(1) S(2) 2.287(3) yes
Zn(1) N(3) 2.046(7) yes
Zn(1) N(4) 2.029(7) yes
S(1) C(14) 1.778(9) yes
S(2) C(31) 1.795(9) yes
P(1) F(1) 1.575(6) yes
P(1) F(2) 1.582(6) yes
P(1) F(3) 1.544(7) yes
P(1) F(4) 1.565(7) yes
P(1) F(5) 1.546(7) yes
P(1) F(6) 1.552(7) yes
P(2) F(7) 1.595(8) yes
P(2) F(8) 1.565(8) yes
P(2) F(9) 1.584(6) yes
P(2) F(10) 1.587(7) yes
P(2) F(11) 1.575(7) yes
P(2) F(12) 1.579(7) yes
O(1) C(1) 1.15(1) yes
O(2) C(2) 1.14(1) yes
O(3) C(3) 1.143(10) yes
O(4) C(38) 1.15(1) yes
O(5) C(39) 1.15(1) yes
O(6) C(40) 1.15(1) yes
N(1) C(4) 1.34(1) yes
N(1) C(8) 1.35(1) yes
N(2) C(9) 1.34(1) yes
N(2) C(13) 1.35(1) yes
N(3) C(21) 1.34(1) yes
N(3) C(25) 1.35(1) yes
N(4) C(26) 1.35(1) yes
N(4) C(30) 1.33(1) yes
N(5) C(41) 1.34(1) yes
N(5) C(45) 1.35(1) yes
N(6) C(46) 1.38(1) yes
N(6) C(50) 1.34(1) yes
C(4) C(5) 1.36(1) yes
C(5) C(6) 1.34(2) yes
C(6) C(7) 1.37(2) yes
C(7) C(8) 1.38(1) yes
C(8) C(9) 1.49(1) yes
C(9) C(10) 1.38(1) yes
C(10) C(11) 1.37(1) yes
C(11) C(12) 1.36(1) yes
C(12) C(13) 1.39(1) yes
C(14) C(15) 1.37(1) yes
C(14) C(19) 1.38(1) yes
C(15) C(16) 1.38(1) yes
C(16) C(17) 1.36(1) yes
C(17) C(18) 1.38(1) yes
C(17) C(20) 1.52(2) yes
C(18) C(19) 1.38(1) yes
C(21) C(22) 1.36(1) yes
C(22) C(23) 1.37(2) yes
C(23) C(24) 1.41(2) yes
C(24) C(25) 1.38(1) yes
C(25) C(26) 1.49(1) yes
C(26) C(27) 1.38(1) yes
C(27) C(28) 1.37(1) yes
C(28) C(29) 1.36(2) yes
C(29) C(30) 1.39(1) yes
C(31) C(32) 1.39(1) yes
C(31) C(36) 1.37(1) yes
C(32) C(33) 1.39(2) yes
C(33) C(34) 1.36(2) yes
C(34) C(35) 1.36(2) yes
C(34) C(37) 1.54(2) yes
C(35) C(36) 1.39(1) yes
C(41) C(42) 1.38(1) yes
C(42) C(43) 1.35(1) yes
C(43) C(44) 1.38(1) yes
C(44) C(45) 1.38(1) yes
C(45) C(46) 1.48(1) yes
C(46) C(47) 1.38(1) yes
C(47) C(48) 1.35(1) yes
C(48) C(49) 1.37(1) yes
C(49) C(50) 1.38(1) yes
